data_4509588
loop_
_publ_author_name
'Zhang, Chun-Dan'
'Liu, Shu-Xia'
'Sun, Chun-Yan'
'Ma, Feng-Ji'
'Su, Zhong-Min'

_publ_section_title
;
 Assembly of Organic&#x2212;Inorganic Hybrid Materials Based on
 Dawson-Type Polyoxometalate and Multinuclear Copper&#x2212;Phen Complexes
 with Unique Magnetic Properties
;
_journal_issue 8
_journal_name_full 'Crystal Growth &amp; Design'
_journal_page_first 3655
_journal_paper_doi 10.1021/cg900391q
_journal_volume 9
_journal_year 2009
_chemical_formula_sum 'C84 H76 Cl8 Cu7 N14 O72 P2 W18'
_chemical_formula_weight 6532.9
_chemical_name_systematic
; 
 ? 
;
_space_group_IT_number 2
_symmetry_cell_setting triclinic
_symmetry_space_group_name_Hall '-P 1'
_symmetry_space_group_name_H-M 'P -1'
_atom_sites_solution_hydrogens geom
_atom_sites_solution_primary direct
_atom_sites_solution_secondary difmap
_audit_creation_method SHELXL-97
_cell_angle_alpha 101.0250(10)
_cell_angle_beta 99.0110(10)
_cell_angle_gamma 92.7320(10)
_cell_formula_units_Z 2
_cell_length_a 14.1255(9)
_cell_length_b 17.2468(11)
_cell_length_c 28.2613(18)
_cell_measurement_temperature 296(2)
_cell_measurement_theta_max 28.260
_cell_measurement_theta_min 0.898
_cell_volume 6653.1(7)
_computing_cell_refinement 'Bruker SMART'
_computing_data_collection 'Bruker SMART'
_computing_data_reduction 'Bruker SMART'
_computing_molecular_graphics 'Bruker SHELXTL'
_computing_publication_material 'Bruker SHELXTL'
_computing_structure_refinement 'SHELXL-97 (Sheldrick, 1997)'
_computing_structure_solution 'SHELXS-97 (Sheldrick, 1990)'
_diffrn_ambient_temperature 296(2)
_diffrn_detector_area_resol_mean '100x100 microns'
_diffrn_measured_fraction_theta_full 0.898
_diffrn_measured_fraction_theta_max 0.898
_diffrn_measurement_device_type 'CCD area detector'
_diffrn_measurement_method 'phi and omega scans'
_diffrn_radiation_monochromator graphite
_diffrn_radiation_source 'fine-focus sealed tube'
_diffrn_radiation_type MoK\a
_diffrn_radiation_wavelength 0.71073
_diffrn_reflns_av_R_equivalents 0.0447
_diffrn_reflns_av_sigmaI/netI 0.0973
_diffrn_reflns_limit_h_max 18
_diffrn_reflns_limit_h_min -18
_diffrn_reflns_limit_k_max 22
_diffrn_reflns_limit_k_min -20
_diffrn_reflns_limit_l_max 32
_diffrn_reflns_limit_l_min -37
_diffrn_reflns_number 41014
_diffrn_reflns_theta_full 28.26
_diffrn_reflns_theta_max 28.26
_diffrn_reflns_theta_min 1.21
_diffrn_standards_decay_% none
_diffrn_standards_interval_count none
_diffrn_standards_interval_time none
_diffrn_standards_number none
_exptl_absorpt_coefficient_mu 16.862
_exptl_absorpt_correction_T_max 0.080
_exptl_absorpt_correction_T_min 0.037
_exptl_absorpt_correction_type multi-scan
_exptl_absorpt_process_details 'ABSCOR by T.Higashi 8 March, 1995'
_exptl_crystal_colour green
_exptl_crystal_density_diffrn 3.251
_exptl_crystal_density_meas ?
_exptl_crystal_density_method 'not measured'
_exptl_crystal_description block
_exptl_crystal_F_000 5870
_exptl_crystal_size_max 0.25
_exptl_crystal_size_mid 0.18
_exptl_crystal_size_min 0.15
_refine_diff_density_max 5.564
_refine_diff_density_min -2.927
_refine_diff_density_rms 0.441
_refine_ls_extinction_method none
_refine_ls_goodness_of_fit_ref 1.003
_refine_ls_hydrogen_treatment none
_refine_ls_matrix_type full
_refine_ls_number_parameters 1846
_refine_ls_number_reflns 29577
_refine_ls_number_restraints 0
_refine_ls_restrained_S_all 1.003
_refine_ls_R_factor_all 0.0905
_refine_ls_R_factor_gt 0.0526
_refine_ls_shift/su_max 0.001
_refine_ls_shift/su_mean 0.000
_refine_ls_structure_factor_coef Fsqd
_refine_ls_weighting_details 'calc w=1/[\s^2^(Fo^2^)+(0.0594P)^2^+0.0000P] where P=(Fo^2^+2Fc^2^)/3'
_refine_ls_weighting_scheme calc
_refine_ls_wR_factor_gt 0.1231
_refine_ls_wR_factor_ref 0.1424
_reflns_number_gt 19610
_reflns_number_total 32942
_reflns_threshold_expression >2sigma(I)
_cod_data_source_file cg900391qsup2.cif
_cod_data_source_block 4a
_cod_depositor_comments
;
The following automatic conversions were performed:

'_exptl_crystal_density_meas' value 'none' was changed to '?' - the
value is perceived as not measured.

Automatic conversion script
Id: cif_fix_values 3008 2015-01-20 13:52:24Z robertas 
;
_cod_original_sg_symbol_H-M P-1
_cod_database_code 4509588

loop_
_symmetry_equiv_pos_as_xyz
'x, y, z'
'-x, -y, -z'

loop_
_atom_site_label
_atom_site_type_symbol
_atom_site_fract_x
_atom_site_fract_y
_atom_site_fract_z
_atom_site_U_iso_or_equiv
_atom_site_adp_type
_atom_site_occupancy
_atom_site_symmetry_multiplicity
_atom_site_calc_flag
_atom_site_refinement_flags
W1 W 1.00126(4) 0.67745(4) 0.07423(2) 0.02217(14) Uani 1 1 d .
W2 W 1.00525(4) 0.87807(4) 0.09475(2) 0.02297(14) Uani 1 1 d .
W3 W 1.14192(4) 0.78935(4) 0.17458(2) 0.02390(14) Uani 1 1 d .
W4 W 0.88166(4) 0.57066(3) 0.15340(2) 0.01765(12) Uani 1 1 d .
W5 W 0.73642(4) 0.66663(3) 0.06449(2) 0.01804(12) Uani 1 1 d .
W6 W 0.74024(4) 0.86476(3) 0.08569(2) 0.01850(13) Uani 1 1 d .
W7 W 0.89283(4) 0.98373(3) 0.19600(2) 0.01970(13) Uani 1 1 d .
W8 W 1.02787(4) 0.89369(3) 0.27535(2) 0.01953(13) Uani 1 1 d .
W9 W 1.02628(4) 0.67638(3) 0.25225(2) 0.01936(13) Uani 1 1 d .
W10 W 0.67922(4) 0.56320(3) 0.22457(2) 0.01711(12) Uani 1 1 d .
W11 W 0.53461(4) 0.65951(3) 0.13613(2) 0.01742(12) Uani 1 1 d .
W12 W 0.53717(4) 0.85717(3) 0.15652(2) 0.01821(13) Uani 1 1 d .
W13 W 0.68931(4) 0.97800(3) 0.26634(2) 0.01891(13) Uani 1 1 d .
W14 W 0.82411(4) 0.88860(3) 0.34599(2) 0.01874(13) Uani 1 1 d .
W15 W 0.82198(4) 0.67114(3) 0.32319(2) 0.01784(12) Uani 1 1 d .
W16 W 0.46413(4) 0.66181(3) 0.25767(2) 0.02286(14) Uani 1 1 d .
W17 W 0.47129(4) 0.86114(3) 0.27866(2) 0.02276(14) Uani 1 1 d .
W18 W 0.60731(4) 0.76906(4) 0.35830(2) 0.02244(14) Uani 1 1 d .
Cu1 Cu 0.86208(13) 0.35503(10) 0.10857(7) 0.0223(4) Uani 1 1 d .
Cu2 Cu 0.65250(13) 0.34602(10) 0.18384(6) 0.0220(4) Uani 1 1 d .
Cu3 Cu 0.46701(15) 0.32557(11) 0.26588(8) 0.0336(5) Uani 1 1 d .
Cu4 Cu 0.27572(16) 0.26864(13) 0.36088(8) 0.0403(5) Uani 1 1 d .
Cu5 Cu 0.10394(16) 0.39997(11) 0.44027(7) 0.0344(5) Uani 1 1 d .
Cu6 Cu 0.14141(15) 0.59459(11) 0.47864(7) 0.0329(5) Uani 1 1 d .
Cu7 Cu 0.39831(18) 0.71611(14) 0.50051(9) 0.0475(6) Uani 1 1 d .
O1 O 0.6247(6) 0.9345(5) 0.2019(3) 0.017(2) Uani 1 1 d .
O2 O 0.9246(7) 0.9061(5) 0.3113(3) 0.019(2) Uani 1 1 d .
O3 O 0.6906(8) 0.5995(6) 0.0126(4) 0.028(2) Uani 1 1 d .
O4 O 0.9952(7) 0.9851(5) 0.2494(4) 0.023(2) Uani 1 1 d .
O5 O 0.8551(6) 0.7804(5) 0.3389(4) 0.020(2) Uani 1 1 d .
O6 O 0.9211(7) 0.6581(5) 0.2856(3) 0.020(2) Uani 1 1 d .
O7 O 1.1248(6) 0.8642(5) 0.1326(4) 0.022(2) Uani 1 1 d .
O8 O 0.9790(6) 0.9477(5) 0.1500(3) 0.019(2) Uani 1 1 d .
O9 O 0.8039(7) 0.9874(5) 0.2402(3) 0.021(2) Uani 1 1 d .
O10 O 1.0218(7) 0.7849(5) 0.2794(4) 0.022(2) Uani 1 1 d .
O11 O 0.4730(6) 0.8508(5) 0.2105(3) 0.018(2) Uani 1 1 d .
O12 O 1.1027(7) 0.7102(5) 0.2096(3) 0.020(2) Uani 1 1 d .
O13 O 0.7547(7) 0.5716(5) 0.2858(4) 0.022(2) Uani 1 1 d .
O14 O 0.6247(7) 0.6727(5) 0.0941(4) 0.024(2) Uani 1 1 d .
O15 O 0.7113(6) 0.7620(5) 0.0437(3) 0.020(2) Uani 1 1 d .
O16 O 0.8807(7) 0.4699(5) 0.1272(4) 0.024(2) Uani 1 1 d .
O17 O 0.5152(7) 0.8419(5) 0.3431(3) 0.022(2) Uani 1 1 d .
O18 O 0.6214(6) 0.5972(5) 0.1680(3) 0.0148(19) Uani 1 1 d .
O19 O 0.9010(6) 0.8510(5) 0.2080(3) 0.016(2) Uani 1 1 d .
O20 O 0.6279(7) 0.8488(5) 0.1132(3) 0.019(2) Uani 1 1 d .
O21 O 0.9886(7) 0.5800(5) 0.2069(4) 0.022(2) Uani 1 1 d .
O22 O 0.7914(7) 0.9401(5) 0.1442(4) 0.022(2) Uani 1 1 d .
O23 O 0.7954(6) 0.5629(5) 0.1965(4) 0.020(2) Uani 1 1 d .
O24 O 0.4573(7) 0.5879(5) 0.0966(4) 0.021(2) Uani 1 1 d .
O25 O 0.8701(7) 0.8637(5) 0.0726(3) 0.023(2) Uani 1 1 d .
O26 O 1.0165(7) 0.7770(6) 0.0537(4) 0.023(2) Uani 1 1 d .
O27 O 0.7030(7) 0.6964(5) 0.3466(4) 0.025(2) Uani 1 1 d .
O28 O 1.1210(7) 0.7074(6) 0.1168(3) 0.027(2) Uani 1 1 d .
O29 O 0.7320(6) 0.6959(5) 0.2507(3) 0.015(2) Uani 1 1 d .
O30 O 0.8656(7) 0.6771(5) 0.0536(3) 0.018(2) Uani 1 1 d .
O31 O 0.6504(7) 0.4620(5) 0.2085(4) 0.022(2) Uani 1 1 d .
O32 O 0.7832(7) 0.5997(5) 0.1093(4) 0.021(2) Uani 1 1 d .
O33 O 0.6311(6) 0.7634(5) 0.1904(4) 0.020(2) Uani 1 1 d .
O34 O 0.7061(7) 0.8495(5) 0.3621(4) 0.022(2) Uani 1 1 d .
O35 O 0.4692(6) 0.6630(5) 0.1916(4) 0.021(2) Uani 1 1 d .
O36 O 0.4790(7) 0.7531(5) 0.1239(4) 0.020(2) Uani 1 1 d .
O37 O 0.7354(6) 0.8460(5) 0.2658(3) 0.016(2) Uani 1 1 d .
O38 O 0.4613(7) 0.9157(6) 0.1283(4) 0.027(2) Uani 1 1 d .
O39 O 1.0350(8) 0.6130(6) 0.0271(4) 0.033(3) Uani 1 1 d .
O40 O 0.5791(7) 0.9355(5) 0.2874(4) 0.022(2) Uani 1 1 d .
O41 O 0.6979(8) 0.9239(6) 0.0466(4) 0.028(2) Uani 1 1 d .
O42 O 0.8971(6) 0.7011(5) 0.1913(3) 0.0150(19) Uani 1 1 d .
O43 O 0.7650(7) 0.9780(5) 0.3299(3) 0.019(2) Uani 1 1 d .
O44 O 0.5098(7) 0.6847(5) 0.3263(4) 0.023(2) Uani 1 1 d .
O45 O 1.1177(7) 0.9326(6) 0.3219(4) 0.028(2) Uani 1 1 d .
O46 O 0.8749(7) 0.6404(6) 0.3744(3) 0.023(2) Uani 1 1 d .
O47 O 1.1058(6) 0.8644(5) 0.2268(4) 0.019(2) Uani 1 1 d .
O48 O 0.8818(7) 0.9275(6) 0.4035(4) 0.027(2) Uani 1 1 d .
O49 O 0.6014(8) 0.7725(6) 0.4185(4) 0.034(3) Uani 1 1 d .
O50 O 0.9749(6) 0.7793(5) 0.1396(3) 0.017(2) Uani 1 1 d .
O51 O 0.9697(7) 0.6088(6) 0.1151(3) 0.022(2) Uani 1 1 d .
O52 O 0.4037(7) 0.7569(6) 0.2661(4) 0.025(2) Uani 1 1 d .
O53 O 0.5713(7) 0.5943(6) 0.2525(4) 0.025(2) Uani 1 1 d .
O54 O 0.9008(7) 1.0812(5) 0.1925(4) 0.027(2) Uani 1 1 d .
O55 O 0.5883(6) 0.7645(5) 0.2726(3) 0.018(2) Uani 1 1 d .
O56 O 0.7972(7) 0.7693(5) 0.1321(3) 0.022(2) Uani 1 1 d .
O57 O 1.2632(7) 0.7957(6) 0.1884(4) 0.034(3) Uani 1 1 d .
O58 O 0.6620(7) 1.0736(5) 0.2738(4) 0.030(3) Uani 1 1 d .
O59 O 0.3834(7) 0.9228(6) 0.2898(4) 0.031(3) Uani 1 1 d .
O60 O 0.3683(7) 0.5949(6) 0.2543(4) 0.031(3) Uani 1 1 d .
O61 O 1.0412(8) 0.9411(6) 0.0598(4) 0.038(3) Uani 1 1 d .
O62 O 1.1144(7) 0.6477(6) 0.2919(4) 0.024(2) Uani 1 1 d .
O63 O 1.0125(8) 0.3553(7) 0.1021(5) 0.042(3) Uani 1 1 d .
O64 O 0.4870(9) 0.4385(7) 0.2992(5) 0.052(4) Uani 1 1 d .
O65 O 0.5474(9) 0.6977(9) 0.4914(5) 0.065(4) Uani 1 1 d .
O66 O 0.4211(11) 0.6653(9) 0.5574(6) 0.076(5) Uani 1 1 d .
Cl1 Cl 0.8364(3) 0.3463(2) 0.18546(14) 0.0309(9) Uani 1 1 d .
Cl2 Cl 0.6477(3) 0.3248(2) 0.25993(14) 0.0315(9) Uani 1 1 d .
Cl3 Cl 0.4569(3) 0.2849(3) 0.33676(17) 0.0529(13) Uani 1 1 d .
Cl4 Cl 0.2793(4) 0.3770(3) 0.4213(2) 0.0553(13) Uani 1 1 d .
Cl5 Cl 0.0772(4) 0.5101(2) 0.40688(16) 0.0455(11) Uani 1 1 d .
Cl6 Cl 0.1414(4) 0.4851(3) 0.51415(17) 0.0548(14) Uani 1 1 d .
Cl7 Cl 0.3171(4) 0.6002(3) 0.4616(2) 0.0624(16) Uani 1 1 d .
Cl8 Cl 0.3162(4) 0.1913(3) 0.41507(19) 0.0550(13) Uani 1 1 d .
C1 C 0.7810(11) 0.4218(9) 0.0195(6) 0.025(3) Uani 1 1 d .
H1 H 0.7943 0.4723 0.0389 0.030 Uiso 1 1 calc R
C2 C 0.7428(10) 0.4160(9) -0.0281(6) 0.028(4) Uani 1 1 d .
H2 H 0.7284 0.4612 -0.0404 0.034 Uiso 1 1 calc R
C3 C 0.7252(10) 0.3417(11) -0.0584(6) 0.035(4) Uani 1 1 d .
H3 H 0.7012 0.3364 -0.0915 0.042 Uiso 1 1 calc R
C4 C 0.7447(9) 0.2735(8) -0.0379(6) 0.023(3) Uani 1 1 d .
C5 C 0.7828(10) 0.2869(8) 0.0119(5) 0.021(3) Uani 1 1 d .
C6 C 0.8050(11) 0.2218(9) 0.0338(6) 0.027(4) Uani 1 1 d .
C7 C 0.7897(12) 0.1433(8) 0.0073(6) 0.031(4) Uani 1 1 d .
C8 C 0.7475(11) 0.1323(10) -0.0449(6) 0.031(4) Uani 1 1 d .
H8 H 0.7355 0.0810 -0.0635 0.037 Uiso 1 1 calc R
C9 C 0.7264(10) 0.1922(9) -0.0662(6) 0.031(4) Uani 1 1 d .
H9 H 0.6999 0.1830 -0.0993 0.038 Uiso 1 1 calc R
C10 C 0.8116(12) 0.0850(8) 0.0321(6) 0.031(4) Uani 1 1 d .
H10 H 0.8012 0.0325 0.0155 0.038 Uiso 1 1 calc R
C11 C 0.8477(13) 0.1010(9) 0.0796(7) 0.042(5) Uani 1 1 d .
H11 H 0.8644 0.0606 0.0961 0.050 Uiso 1 1 calc R
C12 C 0.8601(13) 0.1811(9) 0.1042(6) 0.037(4) Uani 1 1 d .
H12 H 0.8839 0.1928 0.1376 0.045 Uiso 1 1 calc R
C13 C 0.5927(13) 0.4206(10) 0.0960(6) 0.037(4) Uani 1 1 d .
H13 H 0.6116 0.4695 0.1166 0.045 Uiso 1 1 calc R
C14 C 0.5543(13) 0.4202(10) 0.0477(6) 0.036(4) Uani 1 1 d .
H14 H 0.5432 0.4673 0.0371 0.044 Uiso 1 1 calc R
C15 C 0.5332(11) 0.3496(11) 0.0165(6) 0.037(4) Uani 1 1 d .
H15 H 0.5088 0.3480 -0.0162 0.045 Uiso 1 1 calc R
C16 C 0.5478(11) 0.2791(11) 0.0329(5) 0.030(4) Uani 1 1 d .
C17 C 0.5272(13) 0.2019(10) 0.0031(6) 0.041(4) Uani 1 1 d .
H17 H 0.5030 0.1955 -0.0300 0.049 Uiso 1 1 calc R
C18 C 0.5434(12) 0.1368(11) 0.0238(7) 0.044(5) Uani 1 1 d .
H18 H 0.5298 0.0868 0.0037 0.052 Uiso 1 1 calc R
C19 C 0.5804(13) 0.1421(9) 0.0750(7) 0.036(4) Uani 1 1 d .
C20 C 0.5979(13) 0.0806(10) 0.0974(7) 0.041(5) Uani 1 1 d .
H20 H 0.5839 0.0295 0.0788 0.049 Uiso 1 1 calc R
C21 C 0.6354(13) 0.0894(10) 0.1462(8) 0.047(5) Uani 1 1 d .
H21 H 0.6501 0.0464 0.1607 0.056 Uiso 1 1 calc R
C22 C 0.6500(12) 0.1673(8) 0.1724(7) 0.033(4) Uani 1 1 d .
H22 H 0.6728 0.1757 0.2059 0.039 Uiso 1 1 calc R
C23 C 0.5998(10) 0.2186(9) 0.1037(5) 0.024(3) Uani 1 1 d .
C24 C 0.5819(11) 0.2866(9) 0.0822(6) 0.029(4) Uani 1 1 d .
C25 C 0.4118(13) 0.4284(10) 0.1913(8) 0.045(5) Uani 1 1 d .
H25 H 0.4326 0.4725 0.2161 0.054 Uiso 1 1 calc R
C26 C 0.3776(18) 0.4380(14) 0.1462(11) 0.074(8) Uani 1 1 d .
H26 H 0.3767 0.4894 0.1407 0.089 Uiso 1 1 calc R
C27 C 0.3437(15) 0.3771(14) 0.1075(10) 0.064(7) Uani 1 1 d .
H27 H 0.3169 0.3867 0.0772 0.077 Uiso 1 1 calc R
C28 C 0.3510(11) 0.2994(12) 0.1156(8) 0.043(5) Uani 1 1 d .
C29 C 0.3295(15) 0.2274(14) 0.0812(8) 0.058(6) Uani 1 1 d .
H29 H 0.3074 0.2303 0.0488 0.069 Uiso 1 1 calc R
C30 C 0.3379(14) 0.1589(14) 0.0909(7) 0.059(7) Uani 1 1 d .
H30 H 0.3212 0.1146 0.0658 0.071 Uiso 1 1 calc R
C31 C 0.3735(12) 0.1475(10) 0.1408(8) 0.042(5) Uani 1 1 d .
C32 C 0.3853(14) 0.0745(11) 0.1563(9) 0.058(6) Uani 1 1 d .
H32 H 0.3676 0.0267 0.1343 0.069 Uiso 1 1 calc R
C33 C 0.4230(14) 0.0752(11) 0.2042(9) 0.053(6) Uani 1 1 d .
H33 H 0.4322 0.0274 0.2142 0.063 Uiso 1 1 calc R
C34 C 0.4481(14) 0.1471(10) 0.2385(8) 0.049(5) Uani 1 1 d .
H34 H 0.4739 0.1470 0.2708 0.059 Uiso 1 1 calc R
C35 C 0.3991(11) 0.2179(9) 0.1770(6) 0.030(4) Uani 1 1 d .
C36 C 0.3894(11) 0.2925(9) 0.1652(6) 0.029(4) Uani 1 1 d .
C37 C 0.2146(16) 0.4068(11) 0.3100(9) 0.060(6) Uani 1 1 d .
H37 H 0.2285 0.4417 0.3401 0.072 Uiso 1 1 calc R
C38 C 0.1832(19) 0.4370(13) 0.2691(10) 0.074(8) Uani 1 1 d .
H38 H 0.1813 0.4916 0.2725 0.089 Uiso 1 1 calc R
C39 C 0.1554(19) 0.3916(16) 0.2251(12) 0.088(9) Uani 1 1 d .
H39 H 0.1345 0.4130 0.1978 0.105 Uiso 1 1 calc R
C40 C 0.1592(17) 0.3095(18) 0.2217(9) 0.076(8) Uani 1 1 d .
C41 C 0.1331(18) 0.253(2) 0.1781(8) 0.091(10) Uani 1 1 d .
H41 H 0.1132 0.2707 0.1494 0.109 Uiso 1 1 calc R
C42 C 0.1350(16) 0.1719(17) 0.1754(8) 0.070(7) Uani 1 1 d .
H42 H 0.1105 0.1370 0.1461 0.083 Uiso 1 1 calc R
C43 C 0.1737(14) 0.1423(12) 0.2164(8) 0.049(5) Uani 1 1 d .
C44 C 0.1838(13) 0.0609(13) 0.2178(8) 0.055(6) Uani 1 1 d .
H44 H 0.1655 0.0218 0.1898 0.066 Uiso 1 1 calc R
C45 C 0.2215(13) 0.0415(11) 0.2619(9) 0.052(6) Uani 1 1 d .
H45 H 0.2274 -0.0114 0.2638 0.062 Uiso 1 1 calc R
C46 C 0.2495(13) 0.0983(12) 0.3018(9) 0.057(6) Uani 1 1 d .
H46 H 0.2781 0.0828 0.3300 0.068 Uiso 1 1 calc R
C47 C 0.2017(12) 0.1984(12) 0.2611(7) 0.040(5) Uani 1 1 d .
C48 C 0.1972(16) 0.2824(13) 0.2640(10) 0.061(7) Uani 1 1 d .
C49 C 0.0011(13) 0.3394(10) 0.3370(7) 0.043(5) Uani 1 1 d .
H49 H -0.0019 0.3918 0.3334 0.051 Uiso 1 1 calc R
C50 C -0.0336(14) 0.2785(11) 0.2974(7) 0.052(5) Uani 1 1 d .
H50 H -0.0588 0.2903 0.2674 0.063 Uiso 1 1 calc R
C51 C -0.0308(14) 0.1976(11) 0.3027(7) 0.049(5) Uani 1 1 d .
H51 H -0.0521 0.1565 0.2760 0.059 Uiso 1 1 calc R
C52 C 0.0039(14) 0.1817(10) 0.3479(7) 0.042(5) Uani 1 1 d .
C53 C 0.0096(16) 0.1064(11) 0.3614(8) 0.060(6) Uani 1 1 d .
H53 H -0.0124 0.0618 0.3373 0.072 Uiso 1 1 calc R
C54 C 0.0436(15) 0.0952(11) 0.4055(8) 0.052(5) Uani 1 1 d .
H54 H 0.0456 0.0437 0.4109 0.063 Uiso 1 1 calc R
C55 C 0.0768(13) 0.1590(9) 0.4445(8) 0.040(5) Uani 1 1 d .
C56 C 0.1129(14) 0.1538(11) 0.4916(7) 0.047(5) Uani 1 1 d .
H56 H 0.1167 0.1040 0.4995 0.056 Uiso 1 1 calc R
C57 C 0.1433(14) 0.2188(11) 0.5270(7) 0.046(5) Uani 1 1 d .
H57 H 0.1662 0.2142 0.5590 0.055 Uiso 1 1 calc R
C58 C 0.1392(14) 0.2930(10) 0.5141(7) 0.046(5) Uani 1 1 d .
H58 H 0.1605 0.3379 0.5382 0.055 Uiso 1 1 calc R
C59 C 0.0758(11) 0.2369(9) 0.4361(7) 0.031(4) Uani 1 1 d .
C60 C 0.0397(11) 0.2470(9) 0.3868(6) 0.029(4) Uani 1 1 d .
C61 C 0.2027(14) 0.6596(12) 0.5867(7) 0.050(5) Uani 1 1 d .
H61 H 0.2070 0.6078 0.5912 0.061 Uiso 1 1 calc R
C62 C 0.2303(14) 0.7213(12) 0.6272(7) 0.050(5) Uani 1 1 d .
H62 H 0.2535 0.7096 0.6575 0.060 Uiso 1 1 calc R
C63 C 0.2240(15) 0.7965(11) 0.6231(6) 0.049(5) Uani 1 1 d .
H63 H 0.2411 0.8375 0.6502 0.059 Uiso 1 1 calc R
C64 C 0.1903(13) 0.8121(9) 0.5761(7) 0.035(4) Uani 1 1 d .
C65 C 0.1777(14) 0.8912(10) 0.5653(9) 0.053(6) Uani 1 1 d .
H65 H 0.1929 0.9354 0.5905 0.063 Uiso 1 1 calc R
C66 C 0.1442(14) 0.9016(10) 0.5188(7) 0.047(5) Uani 1 1 d .
H66 H 0.1364 0.9523 0.5128 0.056 Uiso 1 1 calc R
C67 C 0.1220(12) 0.8356(10) 0.4806(7) 0.036(4) Uani 1 1 d .
C68 C 0.0927(11) 0.8416(10) 0.4317(6) 0.033(4) Uani 1 1 d .
H68 H 0.0868 0.8912 0.4238 0.039 Uiso 1 1 calc R
C69 C 0.0727(12) 0.7750(9) 0.3955(7) 0.038(4) Uani 1 1 d .
H69 H 0.0513 0.7787 0.3633 0.046 Uiso 1 1 calc R
C70 C 0.0857(12) 0.6990(10) 0.4085(6) 0.037(4) Uani 1 1 d .
H70 H 0.0751 0.6536 0.3840 0.044 Uiso 1 1 calc R
C71 C 0.1324(10) 0.7584(9) 0.4899(5) 0.024(3) Uani 1 1 d .
C72 C 0.1652(10) 0.7458(9) 0.5376(6) 0.026(3) Uani 1 1 d .
C73 C 0.4432(16) 0.8519(16) 0.5896(10) 0.075(8) Uani 1 1 d .
H73 H 0.4605 0.8155 0.6092 0.090 Uiso 1 1 calc R
C74 C 0.446(2) 0.9304(16) 0.6101(14) 0.108(12) Uani 1 1 d .
H74 H 0.4621 0.9475 0.6438 0.130 Uiso 1 1 calc R
C75 C 0.424(2) 0.9822(17) 0.5819(12) 0.092(10) Uani 1 1 d .
H75 H 0.4287 1.0358 0.5961 0.110 Uiso 1 1 calc R
C76 C 0.3971(17) 0.9601(14) 0.5343(12) 0.077(8) Uani 1 1 d .
C77 C 0.3702(17) 1.0153(16) 0.5052(16) 0.103(13) Uani 1 1 d .
H77 H 0.3738 1.0687 0.5198 0.123 Uiso 1 1 calc R
C78 C 0.337(2) 0.9912(19) 0.4523(17) 0.117(15) Uani 1 1 d .
H78 H 0.3188 1.0271 0.4325 0.141 Uiso 1 1 calc R
C79 C 0.3339(17) 0.9095(19) 0.4342(12) 0.078(8) Uani 1 1 d .
C80 C 0.3057(19) 0.872(2) 0.3808(18) 0.134(18) Uani 1 1 d .
H80 H 0.2878 0.9037 0.3580 0.161 Uiso 1 1 calc R
C81 C 0.3067(17) 0.790(2) 0.3657(10) 0.109(13) Uani 1 1 d .
H81 H 0.2921 0.7666 0.3326 0.131 Uiso 1 1 calc R
C82 C 0.3294(16) 0.7419(19) 0.3999(8) 0.082(9) Uani 1 1 d .
H82 H 0.3235 0.6871 0.3895 0.099 Uiso 1 1 calc R
C83 C 0.3623(13) 0.8504(13) 0.4607(9) 0.051(6) Uani 1 1 d .
C84 C 0.3922(15) 0.8799(11) 0.5127(9) 0.055(6) Uani 1 1 d .
N1 N 0.8006(9) 0.3616(7) 0.0401(5) 0.028(3) Uani 1 1 d .
N2 N 0.8393(9) 0.2398(7) 0.0818(5) 0.028(3) Uani 1 1 d .
N3 N 0.6040(9) 0.3580(7) 0.1143(4) 0.025(3) Uani 1 1 d .
N4 N 0.6332(9) 0.2309(6) 0.1524(4) 0.022(3) Uani 1 1 d .
N5 N 0.4164(9) 0.3563(7) 0.2009(5) 0.030(3) Uani 1 1 d .
N6 N 0.4338(9) 0.2162(8) 0.2235(6) 0.033(3) Uani 1 1 d .
N7 N 0.2259(11) 0.3312(9) 0.3089(6) 0.047(4) Uani 1 1 d .
N8 N 0.2395(10) 0.1752(8) 0.3043(5) 0.034(3) Uani 1 1 d .
N9 N 0.0384(9) 0.3238(7) 0.3795(5) 0.030(3) Uani 1 1 d .
N10 N 0.1060(10) 0.3028(7) 0.4687(5) 0.034(3) Uani 1 1 d .
N11 N 0.1712(10) 0.6711(8) 0.5427(5) 0.036(3) Uani 1 1 d .
N12 N 0.1118(9) 0.6920(7) 0.4536(5) 0.030(3) Uani 1 1 d .
N13 N 0.4154(11) 0.8267(10) 0.5402(8) 0.059(5) Uani 1 1 d .
N14 N 0.3582(13) 0.7720(11) 0.4456(8) 0.066(5) Uani 1 1 d .
P1 P 0.8888(2) 0.77544(19) 0.16886(12) 0.0134(7) Uani 1 1 d .
P2 P 0.6753(2) 0.76826(19) 0.24393(13) 0.0132(7) Uani 1 1 d .
O67 O 0.1166(10) 0.4709(9) 0.0789(7) 0.079(5) Uani 1 1 d .
O68 O 0.1980(13) 0.5626(10) 0.1687(8) 0.106(7) Uani 1 1 d .
O69 O 0.9425(14) 0.4711(12) 0.2796(8) 0.114(7) Uani 1 1 d .
O70 O 0.8943(18) 0.9163(11) 0.9636(8) 0.136(9) Uani 1 1 d .
O71 O 0.0781(17) 0.2327(13) 0.0453(7) 0.135(9) Uani 1 1 d .
O72 O 0.1722(18) 0.5390(14) 0.6502(10) 0.158(10) Uani 1 1 d .

loop_
_atom_site_aniso_label
_atom_site_aniso_U_11
_atom_site_aniso_U_22
_atom_site_aniso_U_33
_atom_site_aniso_U_23
_atom_site_aniso_U_13
_atom_site_aniso_U_12
W1 0.0232(3) 0.0264(3) 0.0168(3) 0.0026(3) 0.0047(2) 0.0036(2)
W2 0.0254(3) 0.0260(3) 0.0184(3) 0.0074(3) 0.0034(2) -0.0003(2)
W3 0.0172(3) 0.0352(3) 0.0185(3) 0.0064(3) 0.0000(2) 0.0006(2)
W4 0.0234(3) 0.0143(3) 0.0131(3) 0.0013(2) -0.0022(2) 0.0029(2)
W5 0.0221(3) 0.0168(3) 0.0120(3) 0.0004(2) -0.0041(2) 0.0027(2)
W6 0.0240(3) 0.0166(3) 0.0130(3) 0.0043(2) -0.0041(2) 0.0008(2)
W7 0.0272(3) 0.0152(3) 0.0143(3) 0.0029(2) -0.0029(2) -0.0015(2)
W8 0.0223(3) 0.0189(3) 0.0142(3) 0.0025(2) -0.0045(2) -0.0019(2)
W9 0.0215(3) 0.0200(3) 0.0147(3) 0.0039(2) -0.0038(2) 0.0036(2)
W10 0.0230(3) 0.0123(3) 0.0139(3) 0.0023(2) -0.0030(2) 0.0010(2)
W11 0.0191(3) 0.0144(3) 0.0157(3) 0.0019(2) -0.0048(2) 0.0006(2)
W12 0.0206(3) 0.0148(3) 0.0167(3) 0.0024(2) -0.0041(2) 0.0031(2)
W13 0.0263(3) 0.0134(3) 0.0143(3) 0.0001(2) -0.0021(2) 0.0024(2)
W14 0.0268(3) 0.0151(3) 0.0114(3) 0.0001(2) -0.0023(2) 0.0009(2)
W15 0.0239(3) 0.0159(3) 0.0121(3) 0.0034(2) -0.0025(2) 0.0018(2)
W16 0.0223(3) 0.0214(3) 0.0241(3) 0.0024(3) 0.0056(3) -0.0021(2)
W17 0.0235(3) 0.0228(3) 0.0229(3) 0.0045(3) 0.0056(3) 0.0068(2)
W18 0.0262(3) 0.0269(3) 0.0153(3) 0.0053(3) 0.0049(2) 0.0037(2)
Cu1 0.0321(10) 0.0165(9) 0.0160(9) 0.0016(8) -0.0012(8) 0.0028(7)
Cu2 0.0336(10) 0.0159(8) 0.0141(9) 0.0031(7) -0.0031(7) 0.0004(7)
Cu3 0.0474(13) 0.0274(10) 0.0234(11) 0.0018(9) 0.0027(9) 0.0009(9)
Cu4 0.0475(13) 0.0392(12) 0.0345(13) 0.0106(11) 0.0036(10) 0.0039(10)
Cu5 0.0537(13) 0.0224(10) 0.0219(11) 0.0033(9) -0.0053(9) -0.0055(9)
Cu6 0.0506(13) 0.0237(10) 0.0208(10) 0.0021(9) -0.0023(9) 0.0022(9)
Cu7 0.0563(15) 0.0418(13) 0.0402(14) 0.0056(12) -0.0006(11) 0.0002(11)
O1 0.022(5) 0.018(5) 0.009(5) 0.001(4) 0.000(4) -0.001(4)
O2 0.029(5) 0.010(4) 0.018(5) 0.002(4) 0.002(4) -0.005(4)
O3 0.043(7) 0.023(5) 0.015(5) -0.002(5) 0.001(5) 0.003(5)
O4 0.033(6) 0.018(5) 0.018(5) 0.004(4) 0.005(4) -0.007(4)
O5 0.019(5) 0.020(5) 0.018(5) 0.000(4) -0.007(4) 0.001(4)
O6 0.034(6) 0.015(5) 0.012(5) 0.003(4) 0.005(4) 0.001(4)
O7 0.016(5) 0.024(5) 0.020(5) 0.003(5) -0.006(4) -0.004(4)
O8 0.018(5) 0.029(5) 0.010(5) 0.007(4) 0.000(4) -0.010(4)
O9 0.036(6) 0.015(5) 0.009(5) -0.004(4) 0.000(4) -0.004(4)
O10 0.023(5) 0.018(5) 0.020(5) -0.002(4) -0.001(4) -0.010(4)
O11 0.013(5) 0.016(5) 0.021(5) 0.002(4) -0.004(4) 0.000(4)
O12 0.029(6) 0.025(5) 0.007(5) 0.007(4) -0.001(4) 0.007(4)
O13 0.033(6) 0.013(5) 0.021(6) 0.006(4) 0.007(5) 0.000(4)
O14 0.039(6) 0.012(5) 0.019(6) -0.003(4) 0.004(5) 0.006(4)
O15 0.022(5) 0.021(5) 0.010(5) 0.001(4) -0.013(4) -0.003(4)
O16 0.026(6) 0.017(5) 0.026(6) 0.002(5) -0.002(4) 0.008(4)
O17 0.030(6) 0.025(5) 0.012(5) 0.004(4) 0.006(4) 0.011(4)
O18 0.014(5) 0.018(5) 0.007(4) -0.002(4) -0.008(4) 0.002(4)
O19 0.019(5) 0.010(4) 0.021(5) 0.003(4) 0.005(4) 0.005(4)
O20 0.025(5) 0.012(5) 0.020(5) 0.007(4) -0.003(4) 0.000(4)
O21 0.027(5) 0.018(5) 0.020(5) -0.001(4) 0.010(4) -0.001(4)
O22 0.032(6) 0.016(5) 0.022(6) 0.009(4) 0.005(5) 0.009(4)
O23 0.015(5) 0.025(5) 0.020(5) 0.005(5) -0.004(4) 0.004(4)
O24 0.027(5) 0.012(5) 0.020(5) 0.000(4) -0.005(4) 0.001(4)
O25 0.027(6) 0.027(5) 0.014(5) 0.007(5) 0.002(4) -0.007(4)
O26 0.029(6) 0.025(5) 0.018(5) 0.011(5) 0.004(4) 0.010(4)
O27 0.027(6) 0.024(5) 0.025(6) 0.005(5) 0.005(5) 0.003(4)
O28 0.031(6) 0.043(6) 0.007(5) 0.001(5) 0.005(4) 0.015(5)
O29 0.014(5) 0.013(4) 0.014(5) -0.001(4) -0.001(4) 0.000(3)
O30 0.027(5) 0.017(5) 0.007(5) -0.002(4) -0.008(4) 0.007(4)
O31 0.023(5) 0.017(5) 0.021(5) 0.007(4) -0.013(4) 0.002(4)
O32 0.028(6) 0.018(5) 0.018(5) 0.001(4) 0.003(4) 0.003(4)
O33 0.020(5) 0.017(5) 0.023(6) 0.001(4) 0.001(4) 0.008(4)
O34 0.024(5) 0.019(5) 0.022(6) -0.001(4) 0.009(4) -0.002(4)
O35 0.015(5) 0.026(5) 0.020(5) 0.002(5) -0.001(4) 0.002(4)
O36 0.028(5) 0.008(4) 0.022(6) -0.002(4) 0.002(4) 0.004(4)
O37 0.013(5) 0.011(4) 0.020(5) -0.005(4) 0.006(4) -0.008(4)
O38 0.025(6) 0.025(5) 0.025(6) 0.003(5) -0.015(4) 0.008(4)
O39 0.034(6) 0.039(6) 0.023(6) -0.008(5) 0.013(5) 0.000(5)
O40 0.030(6) 0.020(5) 0.016(5) 0.006(4) -0.001(4) 0.012(4)
O41 0.042(7) 0.023(5) 0.020(6) 0.013(5) -0.002(5) 0.007(5)
O42 0.020(5) 0.013(4) 0.013(5) 0.005(4) -0.002(4) 0.004(4)
O43 0.037(6) 0.011(5) 0.009(5) 0.001(4) -0.002(4) 0.012(4)
O44 0.033(6) 0.017(5) 0.019(5) 0.002(4) 0.008(5) 0.005(4)
O45 0.032(6) 0.032(6) 0.016(5) 0.001(5) -0.006(4) -0.003(5)
O46 0.038(6) 0.026(5) 0.005(5) 0.010(4) -0.004(4) 0.004(4)
O47 0.019(5) 0.017(5) 0.021(5) 0.005(4) 0.001(4) 0.007(4)
O48 0.035(6) 0.028(6) 0.016(5) 0.004(5) -0.003(5) 0.003(5)
O49 0.039(7) 0.046(7) 0.021(6) 0.015(6) 0.006(5) 0.010(5)
O50 0.020(5) 0.015(5) 0.013(5) 0.001(4) -0.001(4) 0.004(4)
O51 0.027(6) 0.030(6) 0.012(5) 0.007(5) 0.002(4) 0.010(4)
O52 0.029(6) 0.026(5) 0.023(6) 0.009(5) 0.002(5) 0.000(4)
O53 0.027(6) 0.024(5) 0.026(6) 0.005(5) 0.006(5) 0.004(4)
O54 0.046(7) 0.011(5) 0.017(6) -0.003(4) -0.006(5) -0.007(4)
O55 0.018(5) 0.022(5) 0.017(5) 0.008(4) 0.006(4) -0.003(4)
O56 0.030(6) 0.017(5) 0.012(5) -0.006(4) -0.002(4) 0.000(4)
O57 0.023(6) 0.048(7) 0.033(7) 0.017(6) 0.004(5) -0.001(5)
O58 0.039(6) 0.012(5) 0.035(7) 0.005(5) -0.007(5) -0.005(4)
O59 0.032(6) 0.024(6) 0.043(7) 0.013(5) 0.014(5) 0.011(5)
O60 0.031(6) 0.034(6) 0.027(6) 0.006(5) 0.005(5) 0.002(5)
O61 0.046(7) 0.040(7) 0.036(7) 0.023(6) 0.014(6) 0.001(5)
O62 0.024(5) 0.026(5) 0.019(5) 0.005(5) -0.009(4) -0.001(4)
O63 0.030(7) 0.042(7) 0.060(9) 0.025(7) 0.008(6) 0.015(5)
O64 0.065(9) 0.043(7) 0.033(8) -0.017(6) -0.009(6) 0.003(7)
O65 0.040(8) 0.099(11) 0.061(10) 0.019(9) 0.017(7) 0.006(8)
O66 0.085(12) 0.091(12) 0.047(10) 0.022(9) -0.006(8) -0.017(9)
Cl1 0.042(2) 0.032(2) 0.0197(19) 0.0080(17) 0.0044(17) 0.0024(17)
Cl2 0.039(2) 0.038(2) 0.0189(19) 0.0132(18) 0.0015(16) 0.0028(17)
Cl3 0.048(3) 0.084(4) 0.029(2) 0.021(3) 0.004(2) -0.001(3)
Cl4 0.057(3) 0.051(3) 0.053(3) -0.002(3) 0.008(3) 0.005(2)
Cl5 0.074(3) 0.026(2) 0.028(2) 0.0026(19) -0.011(2) 0.002(2)
Cl6 0.104(4) 0.031(2) 0.024(2) 0.005(2) -0.001(3) 0.000(2)
Cl7 0.045(3) 0.041(3) 0.094(5) 0.000(3) 0.007(3) -0.005(2)
Cl8 0.071(4) 0.060(3) 0.037(3) 0.025(3) -0.002(2) 0.008(3)
C1 0.037(9) 0.019(7) 0.019(8) 0.006(7) 0.000(7) -0.002(6)
C2 0.025(8) 0.024(8) 0.035(10) 0.001(7) 0.005(7) 0.008(6)
C3 0.017(8) 0.069(12) 0.019(8) 0.018(9) -0.010(6) 0.008(8)
C4 0.004(6) 0.018(7) 0.046(10) 0.008(7) 0.005(6) 0.000(5)
C5 0.023(8) 0.024(8) 0.015(7) 0.008(6) -0.005(6) 0.009(6)
C6 0.033(9) 0.027(8) 0.022(8) 0.008(7) 0.003(7) -0.007(7)
C7 0.055(11) 0.014(7) 0.022(8) -0.004(7) 0.017(8) -0.007(7)
C8 0.034(9) 0.034(9) 0.025(9) -0.002(8) 0.017(7) -0.009(7)
C9 0.021(8) 0.045(10) 0.022(8) -0.012(8) 0.012(7) -0.008(7)
C10 0.063(12) 0.010(7) 0.018(8) -0.001(7) 0.005(8) 0.004(7)
C11 0.056(12) 0.018(8) 0.055(13) 0.018(9) 0.009(10) 0.002(8)
C12 0.069(13) 0.026(9) 0.017(8) 0.009(7) 0.002(8) 0.004(8)
C13 0.058(12) 0.032(9) 0.018(9) 0.003(8) -0.005(8) 0.009(8)
C14 0.060(12) 0.031(9) 0.014(8) 0.004(7) -0.006(8) 0.009(8)
C15 0.020(8) 0.063(12) 0.027(9) 0.014(9) -0.010(7) 0.010(8)
C16 0.022(8) 0.058(11) 0.011(7) 0.013(8) -0.004(6) 0.006(7)
C17 0.056(12) 0.047(11) 0.019(9) 0.001(9) 0.005(8) 0.013(9)
C18 0.040(11) 0.047(11) 0.038(11) -0.007(10) 0.009(9) -0.007(9)
C19 0.050(11) 0.019(8) 0.037(10) 0.000(8) 0.012(9) -0.010(7)
C20 0.046(11) 0.023(9) 0.040(11) -0.017(8) -0.003(9) -0.003(8)
C21 0.040(11) 0.025(9) 0.077(16) 0.016(10) 0.006(10) 0.012(8)
C22 0.047(10) 0.017(8) 0.037(10) 0.007(8) 0.014(8) 0.003(7)
C23 0.024(8) 0.027(8) 0.016(8) 0.000(7) -0.004(6) -0.002(6)
C24 0.029(9) 0.037(9) 0.021(8) 0.005(8) 0.005(7) -0.001(7)
C25 0.048(12) 0.033(10) 0.066(15) 0.028(10) 0.021(11) 0.013(8)
C26 0.09(2) 0.046(14) 0.10(2) 0.041(16) 0.026(17) 0.011(13)
C27 0.055(14) 0.078(16) 0.088(19) 0.067(16) 0.029(13) 0.024(12)
C28 0.016(9) 0.061(12) 0.054(13) 0.017(11) 0.001(8) 0.004(8)
C29 0.050(13) 0.075(16) 0.046(14) 0.019(13) -0.003(10) -0.006(12)
C30 0.050(12) 0.080(16) 0.023(10) -0.038(11) -0.001(9) -0.015(12)
C31 0.028(9) 0.038(10) 0.057(13) 0.002(10) 0.010(9) 0.000(8)
C32 0.044(12) 0.035(11) 0.084(18) -0.013(12) 0.014(12) -0.002(9)
C33 0.042(12) 0.036(11) 0.081(18) 0.003(12) 0.021(12) 0.008(9)
C34 0.053(13) 0.041(11) 0.064(15) 0.029(11) 0.015(11) 0.007(9)
C35 0.034(9) 0.029(9) 0.027(9) 0.007(8) 0.006(7) 0.001(7)
C36 0.023(8) 0.030(9) 0.034(10) 0.013(8) -0.004(7) 0.004(6)
C37 0.084(17) 0.039(11) 0.064(16) 0.018(11) 0.017(13) 0.034(11)
C38 0.12(2) 0.036(13) 0.08(2) 0.038(14) 0.015(17) 0.025(13)
C39 0.09(2) 0.072(18) 0.12(3) 0.041(19) 0.017(19) 0.044(16)
C40 0.068(16) 0.14(2) 0.040(14) 0.050(16) 0.007(12) 0.041(16)
C41 0.082(19) 0.17(3) 0.027(13) 0.055(17) -0.029(11) 0.015(19)
C42 0.066(16) 0.11(2) 0.032(12) 0.030(14) -0.015(10) 0.020(15)
C43 0.050(12) 0.058(13) 0.043(12) 0.016(11) 0.008(10) 0.009(10)
C44 0.032(11) 0.072(15) 0.053(14) 0.004(12) 0.004(10) -0.021(10)
C45 0.043(12) 0.034(10) 0.076(17) 0.005(11) 0.010(11) -0.006(9)
C46 0.032(11) 0.053(13) 0.093(19) 0.042(14) -0.003(11) 0.004(9)
C47 0.024(9) 0.070(13) 0.029(10) 0.010(10) 0.006(7) 0.012(9)
C48 0.063(15) 0.053(13) 0.086(19) 0.053(14) 0.021(13) 0.018(11)
C49 0.054(12) 0.032(10) 0.037(11) 0.010(9) -0.009(9) -0.005(8)
C50 0.075(15) 0.055(13) 0.018(9) -0.001(9) -0.006(9) -0.013(11)
C51 0.063(13) 0.037(11) 0.031(11) -0.018(9) -0.012(9) 0.001(9)
C52 0.059(12) 0.035(10) 0.028(10) 0.002(8) 0.005(9) 0.002(9)
C53 0.082(16) 0.037(11) 0.045(13) -0.023(10) 0.005(12) -0.013(11)
C54 0.084(16) 0.030(10) 0.041(12) 0.012(10) 0.003(11) -0.004(10)
C55 0.047(11) 0.016(8) 0.059(13) 0.009(9) 0.016(10) 0.010(7)
C56 0.059(13) 0.041(11) 0.043(12) 0.010(10) 0.010(10) 0.022(9)
C57 0.067(13) 0.053(12) 0.021(9) 0.022(9) 0.003(9) 0.003(10)
C58 0.077(14) 0.023(9) 0.032(11) 0.000(8) 0.001(10) -0.007(9)
C59 0.027(9) 0.025(8) 0.041(10) 0.002(8) 0.007(8) -0.003(6)
C60 0.036(9) 0.021(8) 0.028(9) -0.001(7) 0.005(7) 0.000(7)
C61 0.072(14) 0.042(11) 0.033(11) 0.007(10) -0.007(10) 0.009(10)
C62 0.064(14) 0.053(12) 0.028(11) 0.008(10) -0.008(9) 0.015(10)
C63 0.078(15) 0.049(12) 0.008(8) -0.012(8) -0.009(9) 0.009(10)
C64 0.054(11) 0.019(8) 0.033(10) 0.001(8) 0.017(9) 0.008(7)
C65 0.048(12) 0.032(10) 0.074(16) -0.011(11) 0.022(11) 0.009(9)
C66 0.074(14) 0.021(9) 0.042(12) 0.005(9) 0.002(10) -0.006(9)
C67 0.031(9) 0.037(10) 0.043(11) 0.011(9) 0.011(8) 0.004(7)
C68 0.041(10) 0.031(9) 0.024(9) 0.005(8) -0.002(7) 0.003(7)
C69 0.046(11) 0.032(9) 0.029(10) 0.000(8) -0.009(8) 0.005(8)
C70 0.048(11) 0.043(10) 0.015(8) 0.007(8) -0.008(7) -0.009(8)
C71 0.024(8) 0.030(8) 0.011(7) -0.011(7) -0.004(6) 0.002(6)
C72 0.021(8) 0.028(8) 0.028(9) -0.001(7) 0.008(7) 0.009(6)
C73 0.054(15) 0.086(19) 0.073(19) -0.016(16) 0.010(13) 0.014(13)
C74 0.11(2) 0.061(18) 0.15(3) -0.01(2) 0.02(2) 0.030(17)
C75 0.09(2) 0.059(17) 0.10(3) -0.036(17) 0.002(18) -0.005(15)
C76 0.055(15) 0.046(14) 0.12(3) 0.000(16) 0.003(15) 0.006(11)
C77 0.039(15) 0.053(15) 0.22(4) 0.06(2) 0.00(2) -0.004(12)
C78 0.08(2) 0.09(2) 0.23(5) 0.13(3) 0.04(3) 0.051(18)
C79 0.049(15) 0.12(2) 0.09(2) 0.05(2) 0.025(15) 0.035(15)
C80 0.036(16) 0.18(4) 0.25(5) 0.16(4) 0.07(2) 0.03(2)
C81 0.048(15) 0.23(4) 0.058(17) 0.07(2) 0.003(12) -0.05(2)
C82 0.053(15) 0.16(3) 0.030(13) 0.003(16) 0.007(11) 0.017(16)
C83 0.032(11) 0.061(14) 0.081(17) 0.053(14) 0.014(11) 0.017(9)
C84 0.065(14) 0.023(10) 0.079(17) 0.001(11) 0.035(13) -0.005(9)
N1 0.031(7) 0.023(7) 0.024(7) -0.007(6) 0.003(6) 0.001(5)
N2 0.042(8) 0.028(7) 0.014(7) 0.011(6) -0.003(6) 0.013(6)
N3 0.030(7) 0.023(7) 0.016(7) 0.003(6) -0.010(5) 0.000(5)
N4 0.030(7) 0.014(6) 0.022(7) 0.009(5) 0.002(5) -0.003(5)
N5 0.035(8) 0.026(7) 0.032(8) 0.010(6) 0.008(6) 0.002(6)
N6 0.026(7) 0.033(8) 0.045(9) 0.016(7) 0.011(7) 0.012(6)
N7 0.055(10) 0.042(9) 0.045(10) 0.016(9) 0.003(8) 0.009(8)
N8 0.036(8) 0.032(8) 0.026(8) 0.001(7) -0.010(6) -0.007(6)
N9 0.038(8) 0.030(7) 0.020(7) 0.015(6) -0.011(6) -0.004(6)
N10 0.059(10) 0.025(7) 0.019(7) 0.008(6) 0.004(7) 0.006(6)
N11 0.055(10) 0.033(8) 0.013(7) 0.000(6) -0.004(6) 0.001(7)
N12 0.031(7) 0.020(6) 0.029(8) -0.012(6) -0.003(6) 0.004(5)
N13 0.034(9) 0.040(10) 0.093(16) -0.003(11) 0.002(10) -0.001(7)
N14 0.068(13) 0.065(12) 0.068(14) 0.006(11) 0.027(11) -0.001(10)
P1 0.0138(17) 0.0153(17) 0.0091(17) 0.0011(14) -0.0010(13) -0.0029(13)
P2 0.0140(17) 0.0124(16) 0.0122(17) 0.0020(14) 0.0004(14) 0.0000(13)
O67 0.053(10) 0.074(11) 0.120(16) 0.041(11) 0.016(10) 0.005(8)
O68 0.086(13) 0.093(13) 0.128(19) 0.001(13) -0.004(12) 0.051(11)
O69 0.104(15) 0.136(17) 0.097(17) 0.037(14) -0.010(12) 0.007(13)
O70 0.23(3) 0.084(13) 0.084(16) -0.003(12) 0.029(17) -0.032(15)
O71 0.19(2) 0.16(2) 0.042(11) 0.004(13) -0.016(12) 0.111(18)
O72 0.16(2) 0.15(2) 0.19(3) 0.09(2) 0.05(2) 0.040(18)

loop_
_atom_type_symbol
_atom_type_description
_atom_type_scat_dispersion_real
_atom_type_scat_dispersion_imag
_atom_type_scat_source
C C 0.0033 0.0016 'International Tables Vol C Tables 4.2.6.8 and 6.1.1.4'
H H 0.0000 0.0000 'International Tables Vol C Tables 4.2.6.8 and 6.1.1.4'
N N 0.0061 0.0033 'International Tables Vol C Tables 4.2.6.8 and 6.1.1.4'
O O 0.0106 0.0060 'International Tables Vol C Tables 4.2.6.8 and 6.1.1.4'
P P 0.1023 0.0942 'International Tables Vol C Tables 4.2.6.8 and 6.1.1.4'
Cl Cl 0.1484 0.1585 'International Tables Vol C Tables 4.2.6.8 and 6.1.1.4'
Cu Cu 0.3201 1.2651 'International Tables Vol C Tables 4.2.6.8 and 6.1.1.4'
W W -0.8490 6.8722 'International Tables Vol C Tables 4.2.6.8 and 6.1.1.4'

loop_
_geom_angle_atom_site_label_1
_geom_angle_atom_site_label_2
_geom_angle_atom_site_label_3
_geom_angle
O39 W1 O51 101.9(5)
O39 W1 O28 101.4(5)
O51 W1 O28 89.0(4)
O39 W1 O30 102.6(5)
O51 W1 O30 85.9(4)
O28 W1 O30 156.0(4)
O39 W1 O26 101.5(5)
O51 W1 O26 156.5(4)
O28 W1 O26 87.1(4)
O30 W1 O26 88.3(4)
O39 W1 O50 171.5(4)
O51 W1 O50 84.1(4)
O28 W1 O50 72.5(4)
O30 W1 O50 83.6(3)
O26 W1 O50 72.7(4)
O61 W2 O8 102.8(5)
O61 W2 O7 101.2(5)
O8 W2 O7 87.9(4)
O61 W2 O25 102.0(5)
O8 W2 O25 87.0(4)
O7 W2 O25 156.8(4)
O61 W2 O26 100.6(5)
O8 W2 O26 156.6(4)
O7 W2 O26 87.3(4)
O25 W2 O26 88.4(4)
O61 W2 O50 171.2(4)
O8 W2 O50 83.8(3)
O7 W2 O50 73.1(3)
O25 W2 O50 83.9(4)
O26 W2 O50 72.9(3)
O57 W3 O7 100.3(4)
O57 W3 O28 100.4(5)
O7 W3 O28 87.6(4)
O57 W3 O47 103.4(5)
O7 W3 O47 90.3(4)
O28 W3 O47 156.1(4)
O57 W3 O12 103.2(5)
O7 W3 O12 156.5(4)
O28 W3 O12 87.5(4)
O47 W3 O12 85.0(4)
O57 W3 O50 169.3(4)
O7 W3 O50 72.3(3)
O28 W3 O50 71.9(4)
O47 W3 O50 84.8(3)
O12 W3 O50 84.3(4)
O16 W4 O32 99.7(4)
O16 W4 O23 98.9(4)
O32 W4 O23 89.9(4)
O16 W4 O51 96.4(4)
O32 W4 O51 86.3(4)
O23 W4 O51 164.6(4)
O16 W4 O21 100.0(4)
O32 W4 O21 160.1(4)
O23 W4 O21 90.0(4)
O51 W4 O21 88.6(4)
O16 W4 O42 174.6(4)
O32 W4 O42 85.4(4)
O23 W4 O42 82.8(3)
O51 W4 O42 82.1(3)
O21 W4 O42 74.8(3)
O3 W5 O15 100.6(4)
O3 W5 O14 98.4(4)
O15 W5 O14 89.8(4)
O3 W5 O30 98.2(4)
O15 W5 O30 90.7(4)
O14 W5 O30 163.0(4)
O3 W5 O32 102.5(4)
O15 W5 O32 156.9(4)
O14 W5 O32 87.0(4)
O30 W5 O32 85.9(4)
O3 W5 O56 174.5(4)
O15 W5 O56 73.9(4)
O14 W5 O56 82.4(4)
O30 W5 O56 81.4(3)
O32 W5 O56 83.0(4)
O41 W6 O20 99.5(4)
O41 W6 O22 102.4(4)
O20 W6 O22 88.3(4)
O41 W6 O15 100.7(4)
O20 W6 O15 89.6(4)
O22 W6 O15 156.9(4)
O41 W6 O25 97.8(4)
O20 W6 O25 162.6(4)
O22 W6 O25 86.3(4)
O15 W6 O25 89.0(4)
O41 W6 O56 173.2(4)
O20 W6 O56 82.1(4)
O22 W6 O56 84.3(4)
O15 W6 O56 72.6(3)
O25 W6 O56 80.9(4)
O54 W7 O22 102.6(4)
O54 W7 O9 98.9(4)
O22 W7 O9 88.9(4)
O54 W7 O4 99.7(4)
O22 W7 O4 157.6(4)
O9 W7 O4 89.1(4)
O54 W7 O8 97.3(4)
O22 W7 O8 86.0(4)
O9 W7 O8 163.7(4)
O4 W7 O8 89.7(4)
O54 W7 O19 172.6(4)
O22 W7 O19 84.7(4)
O9 W7 O19 82.6(3)
O4 W7 O19 73.0(3)
O8 W7 O19 81.5(3)
O45 W8 O10 101.7(5)
O45 W8 O47 97.2(5)
O10 W8 O47 85.7(4)
O45 W8 O2 97.6(4)
O10 W8 O2 88.2(4)
O47 W8 O2 164.9(4)
O45 W8 O4 101.3(5)
O10 W8 O4 156.9(4)
O47 W8 O4 90.3(4)
O2 W8 O4 89.9(4)
O45 W8 O19 174.6(4)
O10 W8 O19 83.7(4)
O47 W8 O19 82.7(4)
O2 W8 O19 82.9(4)
O4 W8 O19 73.2(4)
O62 W9 O12 99.0(4)
O62 W9 O21 100.9(4)
O12 W9 O21 90.4(4)
O62 W9 O10 103.0(4)
O12 W9 O10 86.7(4)
O21 W9 O10 156.0(4)
O62 W9 O6 97.4(4)
O12 W9 O6 163.2(4)
O21 W9 O6 90.2(4)
O10 W9 O6 86.0(4)
O62 W9 O42 173.3(4)
O12 W9 O42 82.2(4)
O21 W9 O42 72.4(4)
O10 W9 O42 83.6(4)
O6 W9 O42 82.0(4)
O31 W10 O13 100.8(4)
O31 W10 O53 99.5(4)
O13 W10 O53 91.9(4)
O31 W10 O18 101.7(4)
O13 W10 O18 157.2(4)
O53 W10 O18 87.5(4)
O31 W10 O23 96.2(4)
O13 W10 O23 88.8(4)
O53 W10 O23 163.8(4)
O18 W10 O23 85.7(4)
O31 W10 O29 174.2(4)
O13 W10 O29 74.1(4)
O53 W10 O29 83.6(3)
O18 W10 O29 83.2(3)
O23 W10 O29 81.0(3)
O24 W11 O36 101.5(4)
O24 W11 O18 101.5(4)
O36 W11 O18 156.9(4)
O24 W11 O14 98.2(4)
O36 W11 O14 90.1(4)
O18 W11 O14 89.0(4)
O24 W11 O35 96.6(4)
O36 W11 O35 89.7(4)
O18 W11 O35 85.3(4)
O14 W11 O35 164.9(4)
O24 W11 O33 175.8(4)
O36 W11 O33 74.8(4)
O18 W11 O33 82.1(3)
O14 W11 O33 83.8(4)
O35 W11 O33 81.6(4)
O38 W12 O20 97.9(5)
O38 W12 O1 101.7(4)
O20 W12 O1 88.8(4)
O38 W12 O11 98.5(4)
O20 W12 O11 163.5(4)
O1 W12 O11 85.6(4)
O38 W12 O36 100.5(4)
O20 W12 O36 89.7(4)
O1 W12 O36 157.7(4)
O11 W12 O36 89.6(4)
O38 W12 O33 173.6(4)
O20 W12 O33 82.6(4)
O1 W12 O33 84.7(4)
O11 W12 O33 81.4(4)
O36 W12 O33 73.1(4)
O58 W13 O9 99.2(4)
O58 W13 O1 102.4(5)
O9 W13 O1 88.1(4)
O58 W13 O40 97.9(4)
O9 W13 O40 162.8(4)
O1 W13 O40 85.8(4)
O58 W13 O43 100.7(5)
O9 W13 O43 89.8(4)
O1 W13 O43 156.9(4)
O40 W13 O43 89.5(4)
O58 W13 O37 173.3(4)
O9 W13 O37 82.1(3)
O1 W13 O37 84.3(4)
O40 W13 O37 81.3(3)
O43 W13 O37 72.6(3)
O48 W14 O43 100.3(4)
O48 W14 O2 98.9(4)
O43 W14 O2 91.3(4)
O48 W14 O5 101.4(4)
O43 W14 O5 158.2(4)
O2 W14 O5 87.6(4)
O48 W14 O34 98.4(4)
O43 W14 O34 90.2(4)
O2 W14 O34 162.1(4)
O5 W14 O34 84.4(4)
O48 W14 O37 174.3(4)
O43 W14 O37 74.1(4)
O2 W14 O37 82.4(3)
O5 W14 O37 84.2(4)
O34 W14 O37 80.9(4)
O46 W15 O5 102.6(4)
O46 W15 O6 100.2(4)
O5 W15 O6 89.7(4)
O46 W15 O27 95.8(5)
O5 W15 O27 85.9(4)
O6 W15 O27 164.0(4)
O46 W15 O13 100.1(4)
O5 W15 O13 156.9(4)
O6 W15 O13 90.6(4)
O27 W15 O13 87.6(4)
O46 W15 O29 171.0(4)
O5 W15 O29 85.5(4)
O6 W15 O29 83.6(4)
O27 W15 O29 80.8(4)
O13 W15 O29 71.6(4)
O60 W16 O52 100.4(4)
O60 W16 O35 103.3(5)
O52 W16 O35 92.3(4)
O60 W16 O44 100.5(5)
O52 W16 O44 87.9(4)
O35 W16 O44 155.7(4)
O60 W16 O53 102.8(4)
O52 W16 O53 156.7(4)
O35 W16 O53 84.0(4)
O44 W16 O53 86.4(4)
O60 W16 O55 171.6(4)
O52 W16 O55 74.0(4)
O35 W16 O55 83.5(4)
O44 W16 O55 73.3(4)
O53 W16 O55 82.8(4)
O59 W17 O40 100.8(4)
O59 W17 O11 104.5(5)
O40 W17 O11 85.5(4)
O59 W17 O17 101.1(5)
O40 W17 O17 88.9(4)
O11 W17 O17 154.5(4)
O59 W17 O52 102.9(4)
O40 W17 O52 156.2(4)
O11 W17 O52 89.8(4)
O17 W17 O52 85.3(4)
O59 W17 O55 171.2(4)
O40 W17 O55 84.3(3)
O11 W17 O55 82.9(3)
O17 W17 O55 71.7(3)
O52 W17 O55 72.0(4)
O49 W18 O34 102.0(5)
O49 W18 O17 100.6(5)
O34 W18 O17 88.6(4)
O49 W18 O27 102.6(5)
O34 W18 O27 85.8(4)
O17 W18 O27 156.8(4)
O49 W18 O44 101.7(5)
O34 W18 O44 156.3(4)
O17 W18 O44 87.4(4)
O27 W18 O44 88.7(4)
O49 W18 O55 170.8(4)
O34 W18 O55 84.2(4)
O17 W18 O55 72.5(4)
O27 W18 O55 84.5(4)
O44 W18 O55 72.3(3)
O16 Cu1 N2 173.5(5)
O16 Cu1 N1 91.0(5)
N2 Cu1 N1 82.6(5)
O16 Cu1 O63 87.7(4)
N2 Cu1 O63 92.4(5)
N1 Cu1 O63 101.6(5)
O16 Cu1 Cl1 91.0(3)
N2 Cu1 Cl1 95.0(4)
N1 Cu1 Cl1 145.9(4)
O63 Cu1 Cl1 112.5(4)
O31 Cu2 N4 170.4(5)
O31 Cu2 N3 91.2(4)
N4 Cu2 N3 81.9(5)
O31 Cu2 Cl2 89.8(3)
N4 Cu2 Cl2 94.3(4)
N3 Cu2 Cl2 158.9(4)
O31 Cu2 Cl1 96.5(3)
N4 Cu2 Cl1 91.4(4)
N3 Cu2 Cl1 101.9(4)
Cl2 Cu2 Cl1 98.91(15)
O64 Cu3 N6 171.2(6)
O64 Cu3 N5 90.9(5)
N6 Cu3 N5 80.6(6)
O64 Cu3 Cl3 92.3(4)
N6 Cu3 Cl3 94.5(4)
N5 Cu3 Cl3 156.2(4)
O64 Cu3 Cl2 90.0(4)
N6 Cu3 Cl2 93.7(4)
N5 Cu3 Cl2 99.4(4)
Cl3 Cu3 Cl2 104.12(17)
N8 Cu4 N7 82.6(6)
N8 Cu4 Cl8 93.2(4)
N7 Cu4 Cl8 173.9(5)
N8 Cu4 Cl4 166.7(4)
N7 Cu4 Cl4 91.2(5)
Cl8 Cu4 Cl4 91.9(2)
N8 Cu4 Cl3 90.0(4)
N7 Cu4 Cl3 88.8(4)
Cl8 Cu4 Cl3 95.65(19)
Cl4 Cu4 Cl3 101.65(18)
N10 Cu5 N9 82.8(5)
N10 Cu5 Cl6 94.5(4)
N9 Cu5 Cl6 165.9(4)
N10 Cu5 Cl5 171.5(4)
N9 Cu5 Cl5 94.0(4)
Cl6 Cu5 Cl5 86.67(17)
N10 Cu5 Cl4 89.1(4)
N9 Cu5 Cl4 94.2(4)
Cl6 Cu5 Cl4 99.6(2)
Cl5 Cu5 Cl4 99.05(19)
N12 Cu6 N11 82.5(5)
N12 Cu6 Cl5 94.7(4)
N11 Cu6 Cl5 169.0(5)
N12 Cu6 Cl6 166.3(4)
N11 Cu6 Cl6 93.8(4)
Cl5 Cu6 Cl6 86.44(17)
N12 Cu6 Cl7 93.6(4)
N11 Cu6 Cl7 94.9(4)
Cl5 Cu6 Cl7 95.93(19)
Cl6 Cu6 Cl7 99.8(2)
O66 Cu7 N13 94.7(8)
O66 Cu7 N14 172.1(7)
N13 Cu7 N14 82.6(8)
O66 Cu7 O65 87.7(6)
N13 Cu7 O65 100.1(6)
N14 Cu7 O65 100.0(6)
O66 Cu7 Cl7 85.2(5)
N13 Cu7 Cl7 156.2(5)
N14 Cu7 Cl7 94.3(6)
O65 Cu7 Cl7 103.7(4)
W13 O1 W12 151.2(5)
W14 O2 W8 164.5(5)
W8 O4 W7 123.6(5)
W15 O5 W14 152.6(5)
W15 O6 W9 164.0(5)
W2 O7 W3 124.4(4)
W2 O8 W7 150.7(5)
W13 O9 W7 162.5(6)
W9 O10 W8 151.9(6)
W17 O11 W12 152.1(5)
W9 O12 W3 150.6(5)
W10 O13 W15 122.8(5)
W5 O14 W11 162.1(6)
W5 O15 W6 123.6(5)
W4 O16 Cu1 167.6(6)
W18 O17 W17 125.1(5)
W10 O18 W11 151.5(5)
P1 O19 W8 128.7(5)
P1 O19 W7 127.4(5)
W8 O19 W7 90.2(3)
W12 O20 W6 162.3(5)
W9 O21 W4 121.8(5)
W7 O22 W6 151.5(5)
W4 O23 W10 162.2(6)
W2 O25 W6 150.6(5)
W2 O26 W1 123.2(5)
W18 O27 W15 149.9(5)
W1 O28 W3 125.1(5)
P2 O29 W10 127.7(5)
P2 O29 W15 128.1(5)
W10 O29 W15 91.5(3)
W5 O30 W1 151.8(5)
W10 O31 Cu2 164.1(6)
W4 O32 W5 150.8(5)
P2 O33 W11 128.8(5)
P2 O33 W12 127.7(5)
W11 O33 W12 90.1(3)
W18 O34 W14 152.7(5)
W16 O35 W11 153.6(5)
W11 O36 W12 121.8(5)
P2 O37 W14 128.6(5)
P2 O37 W13 128.1(5)
W14 O37 W13 89.8(3)
W17 O40 W13 152.0(5)
P1 O42 W4 129.4(5)
P1 O42 W9 126.8(5)
W4 O42 W9 90.8(3)
W14 O43 W13 123.3(5)
W16 O44 W18 123.4(5)
W8 O47 W3 151.4(5)
P1 O50 W2 125.3(5)
P1 O50 W1 124.1(5)
W2 O50 W1 91.2(3)
P1 O50 W3 125.1(5)
W2 O50 W3 90.2(3)
W1 O50 W3 90.4(3)
W1 O51 W4 150.5(6)
W16 O52 W17 124.0(5)
W10 O53 W16 150.5(6)
P2 O55 W16 126.7(5)
P2 O55 W18 123.6(5)
W16 O55 W18 90.9(3)
P2 O55 W17 124.4(5)
W16 O55 W17 90.0(3)
W18 O55 W17 90.7(3)
P1 O56 W5 129.1(5)
P1 O56 W6 128.2(5)
W5 O56 W6 89.8(3)
Cu1 Cl1 Cu2 106.71(17)
Cu2 Cl2 Cu3 103.39(17)
Cu3 Cl3 Cu4 117.1(2)
Cu4 Cl4 Cu5 110.3(2)
Cu6 Cl5 Cu5 92.59(18)
Cu5 Cl6 Cu6 92.62(18)
Cu7 Cl7 Cu6 110.9(2)
N1 C1 C2 124.6(15)
C1 C2 C3 119.1(16)
C2 C3 C4 118.9(15)
C5 C4 C3 116.9(13)
C5 C4 C9 119.7(14)
C3 C4 C9 123.4(16)
N1 C5 C4 121.9(14)
N1 C5 C6 118.8(14)
C4 C5 C6 119.2(13)
N2 C6 C7 122.4(15)
N2 C6 C5 115.3(14)
C7 C6 C5 122.3(15)
C10 C7 C6 117.5(15)
C10 C7 C8 126.0(14)
C6 C7 C8 116.4(15)
C9 C8 C7 122.4(15)
C8 C9 C4 120.0(16)
C11 C10 C7 121.5(15)
C10 C11 C12 118.1(16)
N2 C12 C11 122.6(16)
N3 C13 C14 124.6(16)
C15 C14 C13 118.3(17)
C14 C15 C16 120.5(16)
C24 C16 C15 116.1(16)
C24 C16 C17 119.0(16)
C15 C16 C17 124.9(15)
C18 C17 C16 119.5(17)
C17 C18 C19 123.3(17)
C20 C19 C23 117.7(17)
C20 C19 C18 126.1(16)
C23 C19 C18 116.2(16)
C19 C20 C21 123.4(16)
C20 C21 C22 115.4(17)
N4 C22 C21 124.0(17)
N4 C23 C19 121.5(15)
N4 C23 C24 118.0(13)
C19 C23 C24 120.5(15)
N3 C24 C16 123.9(16)
N3 C24 C23 114.5(14)
C16 C24 C23 121.5(15)
N5 C25 C26 120(2)
C25 C26 C27 124(2)
C26 C27 C28 117(2)
C27 C28 C29 128(2)
C27 C28 C36 116(2)
C29 C28 C36 115.8(18)
C30 C29 C28 125(2)
C29 C30 C31 122.0(19)
C32 C31 C35 116.9(19)
C32 C31 C30 127.3(19)
C35 C31 C30 115.8(17)
C33 C32 C31 119.3(19)
C32 C33 C34 121(2)
N6 C34 C33 119(2)
N6 C35 C36 116.9(15)
N6 C35 C31 122.0(16)
C36 C35 C31 121.0(17)
N5 C36 C35 117.9(16)
N5 C36 C28 121.8(15)
C35 C36 C28 120.3(16)
N7 C37 C38 124(2)
C39 C38 C37 123(2)
C38 C39 C40 117(3)
C39 C40 C48 118(3)
C39 C40 C41 124(2)
C48 C40 C41 117(3)
C42 C41 C40 124(2)
C41 C42 C43 120(2)
C42 C43 C47 117(2)
C42 C43 C44 126(2)
C47 C43 C44 117.3(19)
C45 C44 C43 118(2)
C46 C45 C44 120(2)
C45 C46 N8 125(2)
N8 C47 C43 121.6(17)
N8 C47 C48 115.9(18)
C43 C47 C48 122.4(19)
N7 C48 C40 124(2)
N7 C48 C47 117.7(19)
C40 C48 C47 119(3)
N9 C49 C50 120.7(17)
C49 C50 C51 120.2(18)
C52 C51 C50 118.9(16)
C51 C52 C53 128.0(18)
C51 C52 C60 118.0(16)
C53 C52 C60 114.0(17)
C54 C53 C52 125.1(18)
C53 C54 C55 121.6(18)
C56 C55 C54 126.1(17)
C56 C55 C59 114.5(18)
C54 C55 C59 119.3(19)
C57 C56 C55 122.1(18)
C56 C57 C58 118.0(18)
N10 C58 C57 123.3(16)
N10 C59 C55 126.5(18)
N10 C59 C60 115.9(14)
C55 C59 C60 117.6(16)
N9 C60 C52 120.9(16)
N9 C60 C59 116.6(14)
C52 C60 C59 122.4(15)
N11 C61 C62 123.2(18)
C63 C62 C61 121.0(19)
C62 C63 C64 117.9(17)
C72 C64 C63 116.6(15)
C72 C64 C65 118.4(17)
C63 C64 C65 125.0(17)
C66 C65 C64 121.6(18)
C65 C66 C67 119.6(17)
C66 C67 C68 123.0(17)
C66 C67 C71 120.2(17)
C68 C67 C71 116.8(16)
C69 C68 C67 120.7(16)
C68 C69 C70 118.5(17)
N12 C70 C69 121.8(16)
N12 C71 C67 122.3(15)
N12 C71 C72 116.2(14)
C67 C71 C72 121.4(14)
N11 C72 C64 124.4(16)
N11 C72 C71 116.9(14)
C64 C72 C71 118.7(14)
N13 C73 C74 120(3)
C75 C74 C73 120(3)
C76 C75 C74 122(3)
C75 C76 C84 119(3)
C75 C76 C77 121(3)
C84 C76 C77 119(3)
C76 C77 C78 122(3)
C79 C78 C77 114(3)
C78 C79 C83 127(3)
C78 C79 C80 123(3)
C83 C79 C80 109(3)
C81 C80 C79 119(3)
C82 C81 C80 121(3)
N14 C82 C81 122(3)
N14 C83 C79 130(3)
N14 C83 C84 116.1(19)
C79 C83 C84 114(2)
N13 C84 C76 120(2)
N13 C84 C83 117.1(17)
C76 C84 C83 123(2)
C1 N1 C5 118.6(13)
C1 N1 Cu1 132.0(10)
C5 N1 Cu1 109.3(10)
C12 N2 C6 117.8(14)
C12 N2 Cu1 128.3(11)
C6 N2 Cu1 113.6(10)
C13 N3 C24 116.4(14)
C13 N3 Cu2 130.7(11)
C24 N3 Cu2 112.9(10)
C22 N4 C23 118.0(13)
C22 N4 Cu2 129.4(11)
C23 N4 Cu2 112.5(10)
C25 N5 C36 120.3(17)
C25 N5 Cu3 127.9(14)
C36 N5 Cu3 111.7(10)
C35 N6 C34 121.6(16)
C35 N6 Cu3 112.9(11)
C34 N6 Cu3 125.4(14)
C37 N7 C48 115.0(19)
C37 N7 Cu4 133.5(16)
C48 N7 Cu4 111.5(12)
C46 N8 C47 116.9(17)
C46 N8 Cu4 130.8(15)
C47 N8 Cu4 112.2(12)
C49 N9 C60 121.2(15)
C49 N9 Cu5 128.4(11)
C60 N9 Cu5 110.4(10)
C59 N10 C58 115.6(14)
C59 N10 Cu5 113.6(11)
C58 N10 Cu5 130.6(12)
C61 N11 C72 116.8(15)
C61 N11 Cu6 130.5(13)
C72 N11 Cu6 112.4(11)
C70 N12 C71 119.8(15)
C70 N12 Cu6 128.1(12)
C71 N12 Cu6 111.7(11)
C84 N13 C73 119(2)
C84 N13 Cu7 111.9(16)
C73 N13 Cu7 129.0(18)
C82 N14 C83 119(3)
C82 N14 Cu7 129(2)
C83 N14 Cu7 112.4(16)
O56 P1 O19 112.9(5)
O56 P1 O42 111.4(5)
O19 P1 O42 111.8(5)
O56 P1 O50 106.6(5)
O19 P1 O50 106.7(5)
O42 P1 O50 107.0(5)
O37 P2 O33 112.1(5)
O37 P2 O29 112.0(5)
O33 P2 O29 111.7(5)
O37 P2 O55 107.9(5)
O33 P2 O55 106.3(5)
O29 P2 O55 106.5(5)

loop_
_geom_bond_atom_site_label_1
_geom_bond_atom_site_label_2
_geom_bond_distance
W1 O39 1.709(10)
W1 O51 1.889(9)
W1 O28 1.902(10)
W1 O30 1.913(9)
W1 O26 1.928(9)
W1 O50 2.381(9)
W2 O61 1.712(10)
W2 O8 1.877(9)
W2 O7 1.903(10)
W2 O25 1.903(10)
W2 O26 1.929(9)
W2 O50 2.370(9)
W3 O57 1.691(10)
W3 O7 1.913(10)
W3 O28 1.919(10)
W3 O47 1.919(9)
W3 O12 1.942(9)
W3 O50 2.396(9)
W4 O16 1.752(9)
W4 O32 1.871(10)
W4 O23 1.870(9)
W4 O51 1.941(9)
W4 O21 1.941(10)
W4 O42 2.284(8)
W5 O3 1.700(10)
W5 O15 1.882(9)
W5 O14 1.896(9)
W5 O30 1.903(9)
W5 O32 1.934(10)
W5 O56 2.360(9)
W6 O41 1.703(10)
W6 O20 1.904(9)
W6 O22 1.914(10)
W6 O15 1.921(9)
W6 O25 1.927(9)
W6 O56 2.387(10)
W7 O54 1.703(9)
W7 O22 1.892(10)
W7 O9 1.901(9)
W7 O4 1.915(11)
W7 O8 1.954(9)
W7 O19 2.383(8)
W8 O45 1.687(10)
W8 O10 1.901(9)
W8 O47 1.901(9)
W8 O2 1.903(9)
W8 O4 1.909(10)
W8 O19 2.376(10)
W9 O62 1.699(10)
W9 O12 1.890(9)
W9 O21 1.891(9)
W9 O10 1.890(9)
W9 O6 1.924(9)
W9 O42 2.418(9)
W10 O31 1.728(9)
W10 O13 1.861(10)
W10 O53 1.878(9)
W10 O18 1.887(9)
W10 O23 1.932(9)
W10 O29 2.314(8)
W11 O24 1.711(9)
W11 O36 1.894(9)
W11 O18 1.903(9)
W11 O14 1.907(9)
W11 O35 1.932(9)
W11 O33 2.342(9)
W12 O38 1.716(10)
W12 O20 1.898(9)
W12 O1 1.908(9)
W12 O11 1.910(9)
W12 O36 1.933(9)
W12 O33 2.385(9)
W13 O58 1.693(10)
W13 O9 1.893(9)
W13 O1 1.899(9)
W13 O40 1.915(9)
W13 O43 1.940(10)
W13 O37 2.395(9)
W14 O48 1.694(10)
W14 O43 1.885(9)
W14 O2 1.890(9)
W14 O5 1.917(9)
W14 O34 1.922(8)
W14 O37 2.373(9)
W15 O46 1.712(9)
W15 O5 1.871(9)
W15 O6 1.883(9)
W15 O27 1.940(9)
W15 O13 1.950(9)
W15 O29 2.358(9)
W16 O60 1.715(10)
W16 O52 1.877(10)
W16 O35 1.885(10)
W16 O44 1.904(10)
W16 O53 1.960(10)
W16 O55 2.362(8)
W17 O59 1.700(10)
W17 O40 1.897(9)
W17 O11 1.905(10)
W17 O17 1.926(10)
W17 O52 1.937(9)
W17 O55 2.404(9)
W18 O49 1.707(10)
W18 O34 1.895(9)
W18 O17 1.908(10)
W18 O27 1.910(10)
W18 O44 1.936(10)
W18 O55 2.381(9)
Cu1 O16 1.945(9)
Cu1 N2 1.978(13)
Cu1 N1 2.021(14)
Cu1 O63 2.161(11)
Cu1 Cl1 2.290(4)
Cu2 O31 1.992(9)
Cu2 N4 2.001(11)
Cu2 N3 2.031(13)
Cu2 Cl2 2.260(4)
Cu2 Cl1 2.591(4)
Cu3 O64 1.981(12)
Cu3 N6 2.022(14)
Cu3 N5 2.040(14)
Cu3 Cl3 2.267(5)
Cu3 Cl2 2.585(4)
Cu4 N8 2.024(13)
Cu4 N7 2.043(16)
Cu4 Cl8 2.244(5)
Cu4 Cl4 2.271(5)
Cu4 Cl3 2.765(5)
Cu5 N10 1.992(13)
Cu5 N9 2.013(13)
Cu5 Cl6 2.281(5)
Cu5 Cl5 2.298(5)
Cu5 Cl4 2.647(5)
Cu6 N12 1.982(13)
Cu6 N11 1.998(13)
Cu6 Cl5 2.286(5)
Cu6 Cl6 2.302(5)
Cu6 Cl7 2.601(5)
Cu7 O66 1.966(15)
Cu7 N13 2.001(17)
Cu7 N14 2.00(2)
Cu7 O65 2.192(13)
Cu7 Cl7 2.251(5)
O19 P1 1.523(9)
O29 P2 1.542(9)
O33 P2 1.528(10)
O37 P2 1.520(8)
O42 P1 1.537(9)
O50 P1 1.581(9)
O55 P2 1.579(8)
O56 P1 1.513(10)
C1 N1 1.304(19)
C1 C2 1.35(2)
C2 C3 1.38(2)
C3 C4 1.43(2)
C4 C5 1.40(2)
C4 C9 1.46(2)
C5 N1 1.368(17)
C5 C6 1.41(2)
C6 N2 1.340(19)
C6 C7 1.40(2)
C7 C10 1.35(2)
C7 C8 1.48(2)
C8 C9 1.32(2)
C10 C11 1.33(2)
C11 C12 1.41(2)
C12 N2 1.314(19)
C13 N3 1.29(2)
C13 C14 1.38(2)
C14 C15 1.35(2)
C15 C16 1.40(2)
C16 C24 1.38(2)
C16 C17 1.42(2)
C17 C18 1.37(2)
C18 C19 1.45(3)
C19 C20 1.35(2)
C19 C23 1.40(2)
C20 C21 1.37(3)
C21 C22 1.39(2)
C22 N4 1.341(19)
C23 N4 1.357(18)
C23 C24 1.44(2)
C24 N3 1.371(18)
C25 N5 1.33(2)
C25 C26 1.33(3)
C26 C27 1.37(3)
C27 C28 1.41(3)
C28 C29 1.41(3)
C28 C36 1.45(2)
C29 C30 1.27(3)
C30 C31 1.47(3)
C31 C32 1.42(3)
C31 C35 1.42(2)
C32 C33 1.37(3)
C33 C34 1.41(3)
C34 N6 1.35(2)
C35 N6 1.33(2)
C35 C36 1.40(2)
C36 N5 1.34(2)
C37 N7 1.32(2)
C37 C38 1.38(3)
C38 C39 1.33(4)
C39 C40 1.40(3)
C40 C48 1.41(3)
C40 C41 1.40(4)
C41 C42 1.38(3)
C42 C43 1.40(3)
C43 C47 1.42(3)
C43 C44 1.43(3)
C44 C45 1.38(3)
C45 C46 1.34(3)
C46 N8 1.33(2)
C47 N8 1.39(2)
C47 C48 1.44(3)
C48 N7 1.37(3)
C49 N9 1.32(2)
C49 C50 1.39(2)
C50 C51 1.43(3)
C51 C52 1.38(3)
C52 C53 1.42(3)
C52 C60 1.43(2)
C53 C54 1.32(3)
C54 C55 1.41(3)
C55 C56 1.37(3)
C55 C59 1.41(2)
C56 C57 1.35(2)
C57 C58 1.40(2)
C58 N10 1.34(2)
C59 N10 1.324(19)
C59 C60 1.45(2)
C60 N9 1.379(19)
C61 N11 1.31(2)
C61 C62 1.39(2)
C62 C63 1.33(2)
C63 C64 1.42(2)
C64 C72 1.41(2)
C64 C65 1.47(2)
C65 C66 1.37(3)
C66 C67 1.40(2)
C67 C68 1.40(2)
C67 C71 1.42(2)
C68 C69 1.37(2)
C69 C70 1.44(2)
C70 N12 1.30(2)
C71 N12 1.368(17)
C71 C72 1.42(2)
C72 N11 1.328(19)
C73 N13 1.37(3)
C73 C74 1.36(3)
C74 C75 1.32(4)
C75 C76 1.32(4)
C76 C84 1.39(3)
C76 C77 1.40(4)
C77 C78 1.47(5)
C78 C79 1.40(4)
C79 C83 1.41(3)
C79 C80 1.50(5)
C80 C81 1.41(4)
C81 C82 1.40(4)
C82 N14 1.29(3)
C83 N14 1.33(3)
C83 C84 1.45(3)
C84 N13 1.33(3)
